data_7001822
loop_
_publ_author_name
'Chin, Aileen'
'Edgar, Mark'
'Harding, Charles J'
'McKee, Vickie'
'Nelson, Jane'

_publ_section_title
;
 A novel trisprotonated \b-dialdiminate cryptand
;
_journal_issue 32
_journal_name_full 'Dalton Transactions'
_journal_page_first 6315
_journal_page_last 6326
_journal_paper_doi 10.1039/b821237f
_journal_year 2009
_chemical_formula_sum 'C25 H52 N8 O4'
_chemical_formula_weight 528.75
_chemical_name_systematic
;
?
;
_space_group_IT_number 14
_symmetry_cell_setting monoclinic
_symmetry_space_group_name_Hall '-P 2yn'
_symmetry_space_group_name_H-M 'P 1 21/n 1'
_atom_sites_solution_hydrogens geom
_atom_sites_solution_primary direct
_atom_sites_solution_secondary difmap
_audit_creation_method SHELXL-97
_cell_angle_alpha 90.00
_cell_angle_beta 91.0430(10)
_cell_angle_gamma 90.00
_cell_formula_units_Z 4
_cell_length_a 7.9092(3)
_cell_length_b 17.0385(7)
_cell_length_c 23.2707(9)
_cell_measurement_reflns_used 8500
_cell_measurement_temperature 150(2)
_cell_measurement_theta_max 25.79
_cell_measurement_theta_min 2.39
_cell_volume 3135.5(2)
_computing_cell_refinement 'Bruker SAINT'
_computing_data_collection 'Bruker APEXII'
_computing_data_reduction 'Bruker SAINT'
_computing_molecular_graphics 'Bruker SHELXTL'
_computing_publication_material 'Bruker SHELXTL'
_computing_structure_refinement 'SHELXL-97 (Sheldrick, 1997)'
_computing_structure_solution 'SHELXS-97 (Sheldrick, 1990)'
_diffrn_ambient_temperature 150(2)
_diffrn_measured_fraction_theta_full 1.000
_diffrn_measured_fraction_theta_max 1.000
_diffrn_measurement_device_type 'CCD area detector'
_diffrn_measurement_method 'phi and omega scans'
_diffrn_radiation_monochromator graphite
_diffrn_radiation_source 'fine-focus sealed tube'
_diffrn_radiation_type MoK\a
_diffrn_radiation_wavelength 0.71073
_diffrn_reflns_av_R_equivalents 0.0256
_diffrn_reflns_av_sigmaI/netI 0.0199
_diffrn_reflns_limit_h_max 9
_diffrn_reflns_limit_h_min -9
_diffrn_reflns_limit_k_max 20
_diffrn_reflns_limit_k_min -21
_diffrn_reflns_limit_l_max 28
_diffrn_reflns_limit_l_min -28
_diffrn_reflns_number 27047
_diffrn_reflns_theta_full 26.00
_diffrn_reflns_theta_max 26.00
_diffrn_reflns_theta_min 1.75
_diffrn_standards_number 0
_exptl_absorpt_coefficient_mu 0.077
_exptl_absorpt_correction_T_max 0.9794
_exptl_absorpt_correction_T_min 0.9704
_exptl_absorpt_correction_type multi-scan
_exptl_absorpt_process_details 'SADABS v2007/2, Sheldrick, G.M., (2007)'
_exptl_crystal_colour colourless
_exptl_crystal_density_diffrn 1.120
_exptl_crystal_density_method 'not measured'
_exptl_crystal_description block
_exptl_crystal_F_000 1160
_exptl_crystal_size_max 0.39
_exptl_crystal_size_mid 0.28
_exptl_crystal_size_min 0.27
_refine_diff_density_max 0.265
_refine_diff_density_min -0.237
_refine_diff_density_rms 0.037
_refine_ls_extinction_method none
_refine_ls_goodness_of_fit_ref 1.035
_refine_ls_hydrogen_treatment constr
_refine_ls_matrix_type full
_refine_ls_number_parameters 466
_refine_ls_number_reflns 6153
_refine_ls_number_restraints 649
_refine_ls_restrained_S_all 1.002
_refine_ls_R_factor_all 0.0592
_refine_ls_R_factor_gt 0.0472
_refine_ls_shift/su_max 0.001
_refine_ls_shift/su_mean 0.000
_refine_ls_structure_factor_coef Fsqd
_refine_ls_weighting_details 'calc w=1/[\s^2^(Fo^2^)+(0.0676P)^2^+0.9193P] where P=(Fo^2^+2Fc^2^)/3'
_refine_ls_weighting_scheme calc
_refine_ls_wR_factor_gt 0.1266
_refine_ls_wR_factor_ref 0.1364
_reflns_number_gt 4907
_reflns_number_total 6153
_reflns_threshold_expression >2sigma(I)
_cod_data_source_file b821237f.txt
_cod_data_source_block mimbtoh
_cod_depositor_comments
;
The following automatic conversions were performed:
'_symmetry_cell_setting' value 'Monoclinic' changed to 'monoclinic'
according to '/home/saulius/struct/CIF-dictionaries/cif_core.dic'
dictionary named 'cif_core.dic' version 2.4.1 from 2010-06-29.

Automatic conversion script
Id: cif_fix_enum 1527 2010-12-29 10:47:43Z saulius 
;
_cod_original_sg_symbol_H-M P2(1)/n
_cod_database_code 7001822

loop_
_symmetry_equiv_pos_as_xyz
'x, y, z'
'-x+1/2, y+1/2, -z+1/2'
'-x, -y, -z'
'x-1/2, -y-1/2, z-1/2'

loop_
_atom_site_label
_atom_site_type_symbol
_atom_site_fract_x
_atom_site_fract_y
_atom_site_fract_z
_atom_site_U_iso_or_equiv
_atom_site_adp_type
_atom_site_occupancy
_atom_site_symmetry_multiplicity
_atom_site_calc_flag
_atom_site_refinement_flags
_atom_site_disorder_assembly
_atom_site_disorder_group
N1 N 0.22428(13) 0.86137(7) -0.01837(4) 0.0305(3) Uani 1 1 d DU . .
C11 C 0.3089(2) 0.82283(11) -0.06572(6) 0.0487(4) Uani 1 1 d DU . .
H11A H 0.3575 0.8631 -0.0913 0.058 Uiso 1 1 calc R . .
H11B H 0.2252 0.7922 -0.0885 0.058 Uiso 1 1 calc R . .
C12 C 0.4486(2) 0.76864(11) -0.04431(8) 0.0551(5) Uani 1 1 d DU . .
H12A H 0.5171 0.7515 -0.0772 0.066 Uiso 1 1 calc R . .
H12B H 0.5237 0.7975 -0.0172 0.066 Uiso 1 1 calc R . .
N11 N 0.37991(17) 0.70040(8) -0.01579(7) 0.0560(4) Uani 1 1 d DU . .
H11 H 0.3092 0.6694 -0.0346 0.067 Uiso 0.60 1 calc PR . .
C13 C 0.4217(2) 0.68456(10) 0.03728(9) 0.0574(5) Uani 1 1 d U . .
H13 H 0.4973 0.7194 0.0566 0.069 Uiso 1 1 calc R . .
C14 C 0.3628(2) 0.61964(10) 0.06775(10) 0.0611(5) Uani 1 1 d U B .
H14 H 0.2819 0.5858 0.0500 0.073 Uiso 1 1 calc R . .
C15 C 0.4191(2) 0.60346(10) 0.12270(12) 0.0684(6) Uani 1 1 d U . .
H15 H 0.4833 0.6391 0.1457 0.082 Uiso 1 1 calc R A 1
N12 N 0.3766(10) 0.5370(4) 0.1390(2) 0.0432(13) Uani 0.40 1 d PDU B 1
H12 H 0.3050 0.5067 0.1200 0.052 Uiso 0.40 1 calc PR B 1
C16 C 0.4574(7) 0.5151(3) 0.1925(2) 0.0427(12) Uani 0.40 1 d PDU B 1
H16A H 0.5223 0.5602 0.2081 0.051 Uiso 0.40 1 calc PR B 1
H16B H 0.5376 0.4715 0.1859 0.051 Uiso 0.40 1 calc PR B 1
C17 C 0.3269(6) 0.4896(3) 0.2357(2) 0.0412(11) Uani 0.40 1 d PDU B 1
H17A H 0.2471 0.4523 0.2171 0.049 Uiso 0.40 1 calc PR B 1
H17B H 0.3845 0.4620 0.2680 0.049 Uiso 0.40 1 calc PR B 1
N2 N 0.2326(6) 0.5562(3) 0.2581(2) 0.0328(9) Uani 0.40 1 d PDU B 1
N12' N 0.3692(6) 0.5446(3) 0.16178(16) 0.0432(9) Uani 0.60 1 d PDU B 2
C16' C 0.4403(4) 0.5294(2) 0.21905(17) 0.0476(8) Uani 0.60 1 d PDU B 2
H16C H 0.5069 0.5755 0.2320 0.057 Uiso 0.60 1 calc PR B 2
H16D H 0.5176 0.4838 0.2174 0.057 Uiso 0.60 1 calc PR B 2
C17' C 0.3023(5) 0.5128(2) 0.26192(18) 0.0468(8) Uani 0.60 1 d PDU B 2
H17C H 0.2239 0.4729 0.2457 0.056 Uiso 0.60 1 calc PR B 2
H17D H 0.3539 0.4910 0.2976 0.056 Uiso 0.60 1 calc PR B 2
N2' N 0.2075(4) 0.58343(19) 0.27577(13) 0.0378(7) Uani 0.60 1 d PDU B 2
C21 C 0.31332(18) 0.93220(8) 0.00012(6) 0.0378(3) Uani 1 1 d U . .
H21A H 0.2740 0.9770 -0.0237 0.045 Uiso 1 1 calc R . .
H21B H 0.4359 0.9254 -0.0061 0.045 Uiso 1 1 calc R . .
C22 C 0.28502(19) 0.95040(9) 0.06235(7) 0.0430(4) Uani 1 1 d U . .
H22A H 0.3198 1.0052 0.0702 0.052 Uiso 1 1 calc R . .
H22B H 0.1628 0.9460 0.0703 0.052 Uiso 1 1 calc R . .
N21 N 0.37826(15) 0.89842(8) 0.10047(5) 0.0401(3) Uani 1 1 d U . .
H21 H 0.4890 0.8968 0.0977 0.048 Uiso 1 1 calc R . .
C23 C 0.30656(18) 0.85305(9) 0.13935(6) 0.0405(3) Uani 1 1 d U . .
H23 H 0.1866 0.8499 0.1384 0.049 Uiso 1 1 calc R . .
C24 C 0.39029(18) 0.81049(9) 0.18066(6) 0.0397(3) Uani 1 1 d U . .
H24 H 0.5102 0.8076 0.1801 0.048 Uiso 1 1 calc R . .
C25 C 0.3027(2) 0.77095(12) 0.22393(7) 0.0530(4) Uani 1 1 d U . .
H25 H 0.1836 0.7773 0.2254 0.064 Uiso 1 1 calc R C 1
N22 N 0.3859(12) 0.7205(3) 0.2669(4) 0.0380(14) Uani 0.40 1 d PDU B 1
C26 C 0.2856(7) 0.6800(4) 0.3100(2) 0.0410(12) Uani 0.40 1 d PDU B 1
H26A H 0.1639 0.6904 0.3028 0.049 Uiso 0.40 1 calc PR B 1
H26B H 0.3161 0.6999 0.3487 0.049 Uiso 0.40 1 calc PR B 1
C27 C 0.3186(6) 0.5924(3) 0.3071(2) 0.0395(11) Uani 0.40 1 d PDU B 1
H27A H 0.4417 0.5831 0.3045 0.047 Uiso 0.40 1 calc PR B 1
H27B H 0.2795 0.5674 0.3430 0.047 Uiso 0.40 1 calc PR B 1
N22' N 0.3674(8) 0.7467(2) 0.2678(3) 0.0410(10) Uani 0.60 1 d PDU B 2
C26' C 0.2605(6) 0.7169(2) 0.31300(16) 0.0496(9) Uani 0.60 1 d PDU B 2
H26C H 0.1403 0.7268 0.3027 0.060 Uiso 0.60 1 calc PR B 2
H26D H 0.2869 0.7449 0.3494 0.060 Uiso 0.60 1 calc PR B 2
C27' C 0.2885(5) 0.6294(3) 0.32135(15) 0.0468(8) Uani 0.60 1 d PDU B 2
H27C H 0.4115 0.6183 0.3221 0.056 Uiso 0.60 1 calc PR B 2
H27D H 0.2427 0.6133 0.3589 0.056 Uiso 0.60 1 calc PR B 2
C31 C 0.04627(17) 0.87667(9) -0.03197(6) 0.0361(3) Uani 1 1 d U . .
H31A H 0.0343 0.8918 -0.0729 0.043 Uiso 1 1 calc R . .
H31B H 0.0067 0.9212 -0.0084 0.043 Uiso 1 1 calc R . .
C32 C -0.06329(17) 0.80524(9) -0.02064(6) 0.0366(3) Uani 1 1 d U . .
H32A H -0.1706 0.8100 -0.0429 0.044 Uiso 1 1 calc R . .
H32B H -0.0043 0.7575 -0.0339 0.044 Uiso 1 1 calc R . .
N31 N -0.10043(14) 0.79711(7) 0.04010(5) 0.0337(3) Uani 1 1 d U . .
C33 C -0.05602(16) 0.73386(8) 0.06760(6) 0.0345(3) Uani 1 1 d U . .
H33 H 0.0099 0.6961 0.0480 0.041 Uiso 1 1 calc R . .
C34 C -0.09979(17) 0.71792(8) 0.12485(6) 0.0360(3) Uani 1 1 d U . .
H34 H -0.1594 0.7564 0.1459 0.043 Uiso 1 1 calc R . .
C35 C -0.05832(18) 0.64814(9) 0.15083(7) 0.0420(4) Uani 1 1 d U . .
H35 H 0.0140 0.6174 0.1277 0.050 Uiso 1 1 calc R D 1
N32 N -0.0896(14) 0.6155(5) 0.1954(4) 0.0377(16) Uani 0.40 1 d PDU B 1
H32 H -0.1437 0.6451 0.2201 0.045 Uiso 0.40 1 calc PR B 1
C36 C -0.0549(10) 0.5367(4) 0.2160(3) 0.0406(15) Uani 0.40 1 d PDU B 1
H36A H 0.0018 0.5067 0.1854 0.049 Uiso 0.40 1 calc PR B 1
H36B H -0.1631 0.5102 0.2241 0.049 Uiso 0.40 1 calc PR B 1
C37 C 0.0563(7) 0.5359(3) 0.2700(2) 0.0431(12) Uani 0.40 1 d PDU B 1
H37A H 0.0109 0.5738 0.2981 0.052 Uiso 0.40 1 calc PR B 1
H37B H 0.0525 0.4830 0.2876 0.052 Uiso 0.40 1 calc PR B 1
N32' N -0.1118(9) 0.6327(3) 0.2072(2) 0.0318(9) Uani 0.60 1 d PDU B 2
H32' H -0.1674 0.6686 0.2264 0.038 Uiso 0.60 1 calc PR B 2
C36' C -0.0746(7) 0.5573(3) 0.23329(19) 0.0394(10) Uani 0.60 1 d PDU B 2
H36C H -0.0132 0.5243 0.2056 0.047 Uiso 0.60 1 calc PR B 2
H36D H -0.1819 0.5305 0.2423 0.047 Uiso 0.60 1 calc PR B 2
C37' C 0.0316(4) 0.5657(2) 0.28791(15) 0.0422(8) Uani 0.60 1 d PDU B 2
H37C H -0.0157 0.6082 0.3117 0.051 Uiso 0.60 1 calc PR B 2
H37D H 0.0260 0.5163 0.3102 0.051 Uiso 0.60 1 calc PR B 2
O45 O 0.1550(13) 0.5780(5) -0.0592(5) 0.081(3) Uani 0.40 1 d PDU E 1
H45 H 0.2189 0.6214 -0.0552 0.050 Uiso 0.40 1 d P F 1
C45 C 0.2320(7) 0.5049(4) -0.0552(3) 0.0797(18) Uani 0.40 1 d PDU E 1
H45A H 0.3374 0.5094 -0.0327 0.120 Uiso 0.40 1 calc PR E 1
H45B H 0.2571 0.4857 -0.0938 0.120 Uiso 0.40 1 calc PR E 1
H45C H 0.1559 0.4680 -0.0363 0.120 Uiso 0.40 1 calc PR E 1
O55 O 0.1415(6) 0.4373(3) 0.1191(2) 0.0644(12) Uani 0.40 1 d PDU G 1
H55 H 0.0682 0.4241 0.0961 0.050 Uiso 0.40 1 d P H 1
C55 C 0.2342(11) 0.3714(4) 0.1143(5) 0.152(5) Uani 0.40 1 d PDU G 1
H55A H 0.1591 0.3267 0.1068 0.228 Uiso 0.40 1 calc PR G 1
H55B H 0.2983 0.3624 0.1501 0.228 Uiso 0.40 1 calc PR G 1
H55C H 0.3128 0.3771 0.0825 0.228 Uiso 0.40 1 calc PR G 1
O41 O 0.1778(7) 0.6001(3) -0.0776(3) 0.0656(12) Uani 0.60 1 d PDU I 2
H41 H 0.0791 0.5809 -0.0910 0.050 Uiso 0.60 1 d P J 2
C41 C 0.2919(6) 0.5419(2) -0.0940(2) 0.0865(13) Uani 0.60 1 d PDU I 2
H41A H 0.3522 0.5593 -0.1282 0.130 Uiso 0.60 1 calc PR I 2
H41B H 0.2302 0.4934 -0.1028 0.130 Uiso 0.60 1 calc PR I 2
H41C H 0.3734 0.5323 -0.0626 0.130 Uiso 0.60 1 calc PR I 2
O51 O 0.1561(5) 0.4278(3) 0.08770(18) 0.0977(14) Uani 0.60 1 d PDU K 2
H51 H 0.1878 0.4577 0.1166 0.050 Uiso 0.60 1 d P L 2
C51 C 0.2334(5) 0.4064(3) 0.0389(3) 0.113(2) Uani 0.60 1 d PDU K 2
H51A H 0.1822 0.4347 0.0062 0.170 Uiso 0.60 1 calc PR K 2
H51B H 0.2200 0.3498 0.0330 0.170 Uiso 0.60 1 calc PR K 2
H51C H 0.3539 0.4193 0.0419 0.170 Uiso 0.60 1 calc PR K 2
O61 O 0.72761(12) 0.90996(6) 0.09553(4) 0.0428(3) Uani 1 1 d DU . .
C61 C 0.8174(2) 0.94102(10) 0.14233(7) 0.0501(4) Uani 1 1 d DU . .
H61A H 0.8966 0.9810 0.1289 0.075 Uiso 1 1 calc R . .
H61B H 0.8805 0.8990 0.1619 0.075 Uiso 1 1 calc R . .
H61C H 0.7384 0.9649 0.1691 0.075 Uiso 1 1 calc R . .
O71 O 0.71542(17) 0.72791(9) 0.27774(6) 0.0739(4) Uani 1 1 d U . .
C71 C 0.7745(3) 0.80208(16) 0.29276(10) 0.0923(8) Uani 1 1 d U . .
H71A H 0.7171 0.8202 0.3273 0.139 Uiso 1 1 calc R . .
H71B H 0.7515 0.8387 0.2611 0.139 Uiso 1 1 calc R . .
H71C H 0.8966 0.7997 0.3004 0.139 Uiso 1 1 calc R . .
H61 H 0.7857 0.8747 0.0792 0.050 Uiso 1 1 d . . .
H71 H 0.6088 0.7326 0.2739 0.050 Uiso 1 1 d . . .

loop_
_atom_site_aniso_label
_atom_site_aniso_U_11
_atom_site_aniso_U_22
_atom_site_aniso_U_33
_atom_site_aniso_U_23
_atom_site_aniso_U_13
_atom_site_aniso_U_12
N1 0.0269(5) 0.0390(6) 0.0255(5) 0.0027(4) -0.0005(4) -0.0038(4)
C11 0.0404(8) 0.0799(12) 0.0260(7) -0.0077(7) 0.0048(6) -0.0078(8)
C12 0.0345(8) 0.0756(12) 0.0558(10) -0.0270(9) 0.0113(7) -0.0003(8)
N11 0.0334(7) 0.0488(8) 0.0856(11) -0.0314(8) -0.0018(7) 0.0030(6)
C13 0.0308(8) 0.0459(9) 0.0954(14) -0.0345(9) -0.0050(8) 0.0069(7)
C14 0.0324(8) 0.0348(8) 0.1157(16) -0.0199(9) -0.0078(9) 0.0042(7)
C15 0.0311(8) 0.0347(9) 0.1388(19) -0.0080(10) -0.0109(10) 0.0044(7)
N12 0.040(2) 0.043(3) 0.047(3) -0.012(2) -0.007(3) 0.0039(17)
C16 0.030(2) 0.044(3) 0.053(3) -0.008(2) -0.007(2) 0.0045(19)
C17 0.037(2) 0.036(3) 0.051(3) 0.010(2) -0.007(2) 0.0053(19)
N2 0.0274(19) 0.035(3) 0.036(3) 0.0074(17) -0.0035(16) -0.0006(19)
N12' 0.0319(14) 0.0373(15) 0.060(2) -0.0136(19) -0.004(2) -0.0003(11)
C16' 0.0314(16) 0.0435(19) 0.068(2) 0.0044(18) -0.0101(17) 0.0050(13)
C17' 0.0350(17) 0.041(2) 0.063(2) 0.0192(17) -0.0130(17) -0.0042(15)
N2' 0.0337(14) 0.0437(19) 0.0356(17) 0.0111(11) -0.0071(12) -0.0039(13)
C21 0.0345(7) 0.0350(7) 0.0436(8) 0.0129(6) -0.0044(6) -0.0074(6)
C22 0.0391(8) 0.0352(7) 0.0544(9) -0.0106(7) -0.0102(7) 0.0047(6)
N21 0.0310(6) 0.0560(8) 0.0331(6) -0.0073(5) -0.0038(5) 0.0051(5)
C23 0.0282(7) 0.0547(9) 0.0385(8) -0.0205(7) -0.0007(6) -0.0011(6)
C24 0.0321(7) 0.0523(9) 0.0346(7) -0.0113(6) 0.0001(6) -0.0057(6)
C25 0.0385(8) 0.0842(13) 0.0363(8) -0.0140(8) 0.0031(7) -0.0143(8)
N22 0.052(3) 0.027(3) 0.035(2) -0.002(2) 0.0000(17) -0.003(3)
C26 0.052(3) 0.041(3) 0.029(2) 0.002(3) 0.0038(17) 0.001(3)
C27 0.044(2) 0.045(3) 0.030(2) 0.0118(18) -0.0055(18) 0.000(2)
N22' 0.049(2) 0.039(2) 0.0350(15) 0.002(2) 0.0024(12) -0.009(2)
C26' 0.064(2) 0.054(2) 0.0316(15) 0.0022(18) 0.0030(14) -0.015(2)
C27' 0.0486(19) 0.060(3) 0.0313(18) 0.0158(17) -0.0116(13) -0.0139(19)
C31 0.0307(7) 0.0472(8) 0.0301(7) 0.0121(6) -0.0050(5) -0.0026(6)
C32 0.0308(7) 0.0507(8) 0.0282(7) 0.0009(6) -0.0033(5) -0.0081(6)
N31 0.0324(6) 0.0392(6) 0.0294(6) 0.0032(5) 0.0002(5) -0.0070(5)
C33 0.0266(6) 0.0387(7) 0.0382(7) -0.0030(6) -0.0019(5) -0.0045(5)
C34 0.0304(7) 0.0407(8) 0.0367(7) 0.0046(6) -0.0025(6) -0.0038(6)
C35 0.0285(7) 0.0508(9) 0.0463(9) 0.0110(7) -0.0090(6) -0.0083(6)
N32 0.031(3) 0.043(3) 0.039(4) 0.000(2) 0.001(2) 0.005(2)
C36 0.029(3) 0.039(3) 0.053(4) 0.015(3) -0.010(3) -0.005(2)
C37 0.039(2) 0.046(3) 0.044(3) 0.017(2) 0.003(2) -0.002(2)
N32' 0.0298(18) 0.040(2) 0.0259(18) 0.0057(15) 0.0017(14) 0.0062(15)
C36' 0.0320(17) 0.042(3) 0.044(2) 0.0127(16) -0.0050(16) -0.0057(16)
C37' 0.0356(15) 0.056(2) 0.0345(18) 0.0197(14) -0.0029(13) -0.0078(15)
O45 0.064(4) 0.075(4) 0.104(7) -0.021(3) -0.037(4) 0.003(3)
C45 0.055(3) 0.082(4) 0.101(5) -0.045(4) -0.018(3) 0.014(3)
O55 0.045(2) 0.0463(19) 0.101(4) 0.000(2) -0.030(3) -0.0110(15)
C55 0.115(6) 0.050(3) 0.288(13) -0.055(5) -0.109(8) 0.020(4)
O41 0.0367(14) 0.068(3) 0.092(4) -0.026(2) -0.0150(18) -0.0010(17)
C41 0.075(3) 0.061(2) 0.122(4) -0.039(2) -0.030(3) 0.014(2)
O51 0.0577(18) 0.127(3) 0.108(3) -0.016(3) -0.011(2) -0.0414(19)
C51 0.060(2) 0.072(3) 0.210(6) -0.073(3) 0.031(3) -0.017(2)
O61 0.0318(5) 0.0496(6) 0.0471(6) 0.0005(5) -0.0002(4) 0.0087(4)
C61 0.0458(9) 0.0561(10) 0.0482(9) -0.0044(7) -0.0017(7) 0.0035(7)
O71 0.0470(7) 0.0922(11) 0.0825(10) 0.0242(8) -0.0004(7) 0.0000(7)
C71 0.0834(16) 0.124(2) 0.0689(14) 0.0281(14) -0.0265(12) -0.0516(15)

loop_
_atom_type_symbol
_atom_type_description
_atom_type_scat_dispersion_real
_atom_type_scat_dispersion_imag
_atom_type_scat_source
C C 0.0033 0.0016 'International Tables Vol C Tables 4.2.6.8 and 6.1.1.4'
H H 0.0000 0.0000 'International Tables Vol C Tables 4.2.6.8 and 6.1.1.4'
N N 0.0061 0.0033 'International Tables Vol C Tables 4.2.6.8 and 6.1.1.4'
O O 0.0106 0.0060 'International Tables Vol C Tables 4.2.6.8 and 6.1.1.4'

loop_
_geom_angle_atom_site_label_1
_geom_angle_atom_site_label_2
_geom_angle_atom_site_label_3
_geom_angle
_geom_angle_site_symmetry_1
_geom_angle_site_symmetry_3
_geom_angle_publ_flag
C11 N1 C21 111.73(11) . . ?
C11 N1 C31 111.79(11) . . ?
C21 N1 C31 112.00(11) . . ?
N1 C11 C12 111.59(12) . . ?
N11 C12 C11 111.23(13) . . ?
C13 N11 C12 120.68(15) . . ?
N11 C13 C14 124.34(16) . . ?
C15 C14 C13 121.69(17) . . ?
N12 C15 C14 112.5(3) . . ?
N12 C15 N12' 22.7(2) . . ?
C14 C15 N12' 130.6(2) . . ?
C15 N12 C16 112.5(6) . . ?
N12 C16 C17 110.5(5) . . ?
N2 C17 C16 111.8(4) . . ?
C27 N2 C17 112.0(4) . . ?
C27 N2 C37 112.6(4) . . ?
C17 N2 C37 112.2(4) . . ?
C15 N12' C16' 127.3(4) . . ?
N12' C16' C17' 111.3(3) . . ?
N2' C17' C16' 111.8(3) . . ?
C37' N2' C27' 112.3(3) . . ?
C37' N2' C17' 111.7(3) . . ?
C27' N2' C17' 112.5(3) . . ?
N1 C21 C22 112.07(11) . . ?
N21 C22 C21 112.45(12) . . ?
C23 N21 C22 123.79(13) . . ?
N21 C23 C24 125.61(13) . . ?
C23 C24 C25 121.35(14) . . ?
N22' C25 C24 124.3(3) . . ?
N22' C25 N22 17.0(4) . . ?
C24 C25 N22 123.3(4) . . ?
C26 N22 C25 120.1(7) . . ?
N22 C26 C27 109.8(4) . . ?
N2 C27 C26 111.9(4) . . ?
C25 N22' C26' 119.3(5) . . ?
N22' C26' C27' 110.5(3) . . ?
N2' C27' C26' 111.9(3) . . ?
N1 C31 C32 111.70(11) . . ?
N31 C32 C31 111.75(11) . . ?
C33 N31 C32 120.01(12) . . ?
N31 C33 C34 123.86(13) . . ?
C35 C34 C33 121.55(14) . . ?
N32 C35 C34 136.7(3) . . ?
N32 C35 N32' 17.2(4) . . ?
C34 C35 N32' 119.9(2) . . ?
C35 N32 C36 132.0(5) . . ?
N32 C36 C37 112.6(7) . . ?
N2 C37 C36 112.3(5) . . ?
C35 N32' C36' 119.6(3) . . ?
N32' C36' C37' 111.9(4) . . ?
N2' C37' C36' 111.9(3) . . ?

loop_
_geom_bond_atom_site_label_1
_geom_bond_atom_site_label_2
_geom_bond_distance
_geom_bond_site_symmetry_2
_geom_bond_publ_flag
N1 C11 1.4561(18) . ?
N1 C21 1.4583(17) . ?
N1 C31 1.4608(17) . ?
C11 C12 1.517(2) . ?
C12 N11 1.449(2) . ?
N11 C13 1.301(3) . ?
C13 C14 1.398(3) . ?
C14 C15 1.374(3) . ?
C15 N12 1.243(8) . ?
C15 N12' 1.415(5) . ?
N12 C16 1.439(7) . ?
C16 C17 1.517(7) . ?
C17 N2 1.460(6) . ?
N2 C27 1.455(6) . ?
N2 C37 1.468(6) . ?
N12' C16' 1.460(5) . ?
C16' C17' 1.518(5) . ?
C17' N2' 1.457(4) . ?
N2' C37' 1.456(4) . ?
N2' C27' 1.457(4) . ?
C21 C22 1.502(2) . ?
C22 N21 1.4461(19) . ?
N21 C23 1.325(2) . ?
C23 C24 1.366(2) . ?
C24 C25 1.404(2) . ?
C25 N22' 1.205(6) . ?
C25 N22 1.465(8) . ?
N22 C26 1.463(9) . ?
C26 C27 1.517(6) . ?
N22' C26' 1.454(6) . ?
C26' C27' 1.520(5) . ?
C31 C32 1.5198(19) . ?
C32 N31 1.4556(17) . ?
N31 C33 1.2985(18) . ?
C33 C34 1.409(2) . ?
C34 C35 1.371(2) . ?
C35 N32 1.207(9) . ?
C35 N32' 1.410(6) . ?
N32 C36 1.450(9) . ?
C36 C37 1.521(8) . ?
N32' C36' 1.448(6) . ?
C36' C37' 1.517(5) . ?
O45 C45 1.389(9) . ?
O55 C55 1.347(8) . ?
O41 C41 1.399(6) . ?
O51 C51 1.350(6) . ?
O61 C61 1.3939(19) . ?
O71 C71 1.390(3) . ?

loop_
_geom_hbond_atom_site_label_D
_geom_hbond_atom_site_label_H
_geom_hbond_atom_site_label_A
_geom_hbond_distance_DH
_geom_hbond_distance_HA
_geom_hbond_distance_DA
_geom_hbond_angle_DHA
_geom_hbond_site_symmetry_A
N11 H11 O41 0.88 1.85 2.732(7) 174.6 .
N12 H12 O55 0.88 1.75 2.555(9) 150.4 .
O41 H41 O51 0.90 1.87 2.689(7) 151.0 3_565
O51 H51 N12' 0.88 2.30 3.110(5) 153.1 .
O45 H45 N11 0.90 2.06 2.910(11) 158.0 .
O55 H55 O45 0.81 1.95 2.718(12) 157.5 3_565
N21 H21 O61 0.88 1.90 2.7745(16) 171.1 .
N32 H32 O71 0.88 2.26 3.134(6) 175.5 1_455
N32' H32' O71 0.88 1.83 2.698(4) 168.3 1_455
O61 H61 N31 0.85 1.85 2.6972(16) 176.0 1_655
O71 H71 N22 0.85 1.78 2.617(10) 167.9 .
O71 H71 N22' 0.85 1.93 2.777(6) 177.5 .
